data_4336817
loop_
_publ_author_name
'Chunyan Wang'
'Keith Man-Chung Wong'

_publ_contact_author_address
;
Department of Chemistry
The University of Hong Kong
Pokfulam Road, Pokfulam,
Hong Kong SAR, 
P. R. CHINA
;
_publ_contact_author_email wwyam@hku.hk
_publ_contact_author_fax '(852)2915 5176'
_publ_contact_author_name 'Professor V.W.W. YAM'
_publ_contact_author_phone '(852)2859 2153'
_publ_section_title
;
 Selective Hg2+ Sensing Behaviors of Rhodamine Derivatives with Extended
 Conjugation Based on Two Successive Ring-Opening Processes
;
_journal_name_full 'Inorganic Chemistry'
_journal_page_first 13432
_journal_page_last 13441
_journal_paper_doi 10.1021/ic401810x
_journal_volume 52
_journal_year 2013
_chemical_formula_moiety 'C42 H40 N6 O4, C4 H10 O'
_chemical_formula_sum 'C46 H50 N6 O5'
_chemical_formula_weight 766.92
_chemical_name_systematic
; 
 ? 
;
_space_group_IT_number 2
_symmetry_cell_setting triclinic
_symmetry_Int_Tables_number 2
_symmetry_space_group_name_Hall '-P 1'
_symmetry_space_group_name_H-M 'P -1'
_atom_sites_solution_hydrogens geom
_atom_sites_solution_primary direct
_atom_sites_solution_secondary difmap
_audit_creation_date 2011-Feb-16
_audit_creation_method SHELXL-97
_audit_update_record
;
2011-Feb-16 # Formatted by publCIF
;
_cell_angle_alpha 73.616(1)
_cell_angle_beta 89.426(1)
_cell_angle_gamma 78.606(1)
_cell_formula_units_Z 2
_cell_length_a 8.9410(8)
_cell_length_b 14.7110(13)
_cell_length_c 17.4371(16)
_cell_measurement_reflns_used 15972
_cell_measurement_temperature 296(2)
_cell_measurement_theta_max 25.03
_cell_measurement_theta_min 2.17
_cell_volume 2154.5(3)
_computing_cell_refinement 'SAINT (Bruker AXS Inc, 2006)'
_computing_data_collection 'SMART (Bruker AXS Inc, 1998)'
_computing_data_reduction 'SAINT & CrystalStructure (Rigaku/MSC and Rigaku Corporation, 2006)'
_computing_molecular_graphics 'ORTEP-II (Johnson, 1976) & MERCURY (Macrae et al., 2008)'
_computing_publication_material 'SHELXL-97 (Sheldrick, 2008)'
_computing_structure_refinement 'SHELXL-97 (Sheldrick, 2008)'
_computing_structure_solution 'SHELXS-97 (Sheldrick, 2008)'
_diffrn_ambient_temperature 296(2)
_diffrn_measured_fraction_theta_full 0.983
_diffrn_measured_fraction_theta_max 0.983
_diffrn_measurement_device_type 'Bruker SMART 1000 CCD'
_diffrn_measurement_method '\w scan'
_diffrn_radiation_monochromator graphite
_diffrn_radiation_source 'fine-focus sealed tube'
_diffrn_radiation_type MoK\a
_diffrn_radiation_wavelength 0.71073
_diffrn_reflns_av_R_equivalents 0.0242
_diffrn_reflns_av_sigmaI/netI 0.0518
_diffrn_reflns_limit_h_max 10
_diffrn_reflns_limit_h_min -10
_diffrn_reflns_limit_k_max 17
_diffrn_reflns_limit_k_min -17
_diffrn_reflns_limit_l_max 19
_diffrn_reflns_limit_l_min -20
_diffrn_reflns_number 12335
_diffrn_reflns_theta_full 25.03
_diffrn_reflns_theta_max 25.03
_diffrn_reflns_theta_min 2.16
_diffrn_standards_number 0
_exptl_absorpt_coefficient_mu 0.078
_exptl_absorpt_correction_T_max 0.9984
_exptl_absorpt_correction_T_min 0.9792
_exptl_absorpt_correction_type multi-scan
_exptl_absorpt_process_details 'SADABS (Sheldrick, 2004)'
_exptl_crystal_colour light-pink
_exptl_crystal_density_diffrn 1.182
_exptl_crystal_description plate
_exptl_crystal_F_000 816
_exptl_crystal_size_max 0.27
_exptl_crystal_size_mid 0.09
_exptl_crystal_size_min 0.02
_refine_diff_density_max 0.422
_refine_diff_density_min -0.247
_refine_diff_density_rms 0.044
_refine_ls_extinction_method none
_refine_ls_goodness_of_fit_ref 1.032
_refine_ls_hydrogen_treatment mixed
_refine_ls_matrix_type full
_refine_ls_number_parameters 536
_refine_ls_number_reflns 7496
_refine_ls_number_restraints 36
_refine_ls_restrained_S_all 1.058
_refine_ls_R_factor_all 0.1385
_refine_ls_R_factor_gt 0.0714
_refine_ls_shift/su_max 0.003
_refine_ls_shift/su_mean 0.000
_refine_ls_structure_factor_coef Fsqd
_refine_ls_weighting_details 'calc w=1/[\s^2^(Fo^2^)+(0.1300P)^2^+0.2400P] where P=(Fo^2^+2Fc^2^)/3'
_refine_ls_weighting_scheme calc
_refine_ls_wR_factor_gt 0.2065
_refine_ls_wR_factor_ref 0.2472
_reflns_number_gt 3738
_reflns_number_total 7496
_reflns_threshold_expression I>2\s(I)
_cod_data_source_file ic401810x_si_003.cif
_cod_data_source_block wt2253w-shelxl
_cod_database_code 4336817

loop_
_symmetry_equiv_pos_as_xyz
'x, y, z'
'-x, -y, -z'

loop_
_atom_site_label
_atom_site_type_symbol
_atom_site_fract_x
_atom_site_fract_y
_atom_site_fract_z
_atom_site_U_iso_or_equiv
_atom_site_adp_type
_atom_site_occupancy
_atom_site_symmetry_multiplicity
_atom_site_calc_flag
_atom_site_refinement_flags
O1 O 0.7089(3) 0.32349(16) 0.25247(15) 0.0625(7) Uani 1 1 d .
O2 O 0.3590(3) 0.4044(2) 0.54721(17) 0.0872(9) Uani 1 1 d .
O3 O 0.1839(3) 0.7354(2) 0.38781(17) 0.0918(10) Uani 1 1 d .
O4 O 0.5498(3) 0.64430(16) 0.09737(14) 0.0668(7) Uani 1 1 d .
O5 O 0.1398(10) 0.3085(6) 0.0838(5) 0.246(3) Uani 1 1 d D
N2 N 0.4947(3) 0.3662(2) 0.44440(16) 0.0551(8) Uani 1 1 d .
N3 N 0.6376(4) 0.3830(4) 0.4608(2) 0.0709(10) Uani 1 1 d .
N4 N 0.4584(5) 0.7380(4) 0.3001(3) 0.0784(11) Uani 1 1 d .
N5 N 0.3185(4) 0.7220(2) 0.27740(17) 0.0594(8) Uani 1 1 d .
N6 N 0.4235(4) 0.9595(2) -0.0845(2) 0.0912(12) Uani 1 1 d .
C1 C 0.6907(4) 0.2438(2) 0.3141(2) 0.0523(9) Uani 1 1 d .
C2 C 0.7926(4) 0.1592(2) 0.3156(2) 0.0624(10) Uani 1 1 d .
H2 H 0.8681 0.1605 0.2784 0.075 Uiso 1 1 calc R
C3 C 0.7839(5) 0.0729(3) 0.3715(3) 0.0788(13) Uani 1 1 d .
C4 C 0.6686(6) 0.0756(3) 0.4268(3) 0.1019(17) Uani 1 1 d .
H4 H 0.6582 0.0190 0.4652 0.122 Uiso 1 1 calc R
C5 C 0.5719(5) 0.1609(3) 0.4248(3) 0.0884(14) Uani 1 1 d .
H5 H 0.4979 0.1605 0.4626 0.106 Uiso 1 1 calc R
C6 C 0.5791(4) 0.2482(2) 0.3687(2) 0.0563(9) Uani 1 1 d .
C7 C 0.4740(4) 0.3412(2) 0.36957(19) 0.0484(8) Uani 1 1 d .
C8 C 0.4977(4) 0.4231(2) 0.29795(19) 0.0474(8) Uani 1 1 d .
C9 C 0.4048(4) 0.5137(2) 0.2831(2) 0.0537(9) Uani 1 1 d .
H9 H 0.3300 0.5233 0.3191 0.064 Uiso 1 1 calc R
C10 C 0.4165(4) 0.5907(2) 0.21817(19) 0.0488(8) Uani 1 1 d .
C11 C 0.3085(4) 0.6875(2) 0.2056(2) 0.0518(9) Uani 1 1 d .
C12 C 0.3422(4) 0.7594(2) 0.1303(2) 0.0531(9) Uani 1 1 d .
C13 C 0.2601(4) 0.8534(3) 0.1056(2) 0.0671(11) Uani 1 1 d .
H13 H 0.1852 0.8732 0.1383 0.081 Uiso 1 1 calc R
C14 C 0.2831(5) 0.9189(3) 0.0357(2) 0.0736(12) Uani 1 1 d .
H14 H 0.2229 0.9810 0.0217 0.088 Uiso 1 1 calc R
C15 C 0.3966(5) 0.8938(3) -0.0156(2) 0.0686(11) Uani 1 1 d .
C16 C 0.4823(4) 0.7987(3) 0.0091(2) 0.0661(10) Uani 1 1 d .
H16 H 0.5580 0.7784 -0.0229 0.079 Uiso 1 1 calc R
C17 C 0.4553(4) 0.7352(2) 0.0804(2) 0.0564(9) Uani 1 1 d .
C18 C 0.5285(4) 0.5746(2) 0.1650(2) 0.0514(9) Uani 1 1 d .
C19 C 0.6256(4) 0.4848(2) 0.1783(2) 0.0588(10) Uani 1 1 d .
H19 H 0.7015 0.4751 0.1429 0.071 Uiso 1 1 calc R
C20 C 0.6087(4) 0.4101(2) 0.2444(2) 0.0501(8) Uani 1 1 d .
N1 N 0.8810(5) -0.0129(2) 0.3727(3) 0.1060(15) Uani 1 1 d .
C21 C 1.0094(6) -0.0158(3) 0.3212(3) 0.1080(18) Uani 1 1 d .
H21A H 1.0356 -0.0796 0.3132 0.130 Uiso 1 1 calc R
H21B H 0.9788 0.0306 0.2694 0.130 Uiso 1 1 calc R
C22 C 1.1430(9) 0.0052(6) 0.3526(7) 0.231(5) Uani 1 1 d .
H22A H 1.2264 -0.0041 0.3187 0.277 Uiso 1 1 calc R
H22B H 1.1698 -0.0373 0.4056 0.277 Uiso 1 1 calc R
H22C H 1.1219 0.0711 0.3545 0.277 Uiso 1 1 calc R
C23 C 0.8497(8) -0.1070(4) 0.4234(4) 0.121(2) Uani 1 1 d U
H23A H 0.8263 -0.1022 0.4767 0.145 Uiso 1 1 calc R
H23B H 0.9400 -0.1575 0.4280 0.145 Uiso 1 1 calc R
C24 C 0.7125(9) -0.1343(4) 0.3861(4) 0.154(3) Uani 1 1 d .
H24A H 0.6995 -0.1973 0.4170 0.184 Uiso 1 1 calc R
H24B H 0.7329 -0.1349 0.3320 0.184 Uiso 1 1 calc R
H24C H 0.6211 -0.0876 0.3863 0.184 Uiso 1 1 calc R
C25 C 0.3050(4) 0.3353(2) 0.3737(2) 0.0550(9) Uani 1 1 d .
C26 C 0.2159(5) 0.3118(3) 0.3205(3) 0.0818(13) Uani 1 1 d .
H26 H 0.2580 0.2922 0.2774 0.098 Uiso 1 1 calc R
C27 C 0.0639(6) 0.3185(4) 0.3338(4) 0.1148(19) Uani 1 1 d .
H27 H 0.0014 0.3033 0.2989 0.138 Uiso 1 1 calc R
C28 C 0.0019(6) 0.3470(5) 0.3968(4) 0.117(2) Uani 1 1 d .
H28 H -0.1025 0.3517 0.4033 0.140 Uiso 1 1 calc R
C29 C 0.0878(5) 0.3688(4) 0.4512(3) 0.0936(16) Uani 1 1 d .
H29 H 0.0445 0.3874 0.4946 0.112 Uiso 1 1 calc R
C30 C 0.2444(4) 0.3619(3) 0.4383(2) 0.0618(10) Uani 1 1 d .
C31 C 0.3654(4) 0.3809(2) 0.4846(2) 0.0597(10) Uani 1 1 d .
C32 C 0.1926(5) 0.7175(3) 0.3230(2) 0.0638(11) Uani 1 1 d .
C33 C 0.0804(4) 0.6889(2) 0.2785(2) 0.0597(10) Uani 1 1 d .
C34 C -0.0663(5) 0.6743(3) 0.2972(3) 0.0838(14) Uani 1 1 d .
H34 H -0.1080 0.6820 0.3446 0.101 Uiso 1 1 calc R
C35 C -0.1482(6) 0.6478(4) 0.2428(4) 0.1050(17) Uani 1 1 d .
H35 H -0.2465 0.6375 0.2538 0.126 Uiso 1 1 calc R
C36 C -0.0861(5) 0.6369(4) 0.1732(3) 0.1008(16) Uani 1 1 d .
H36 H -0.1439 0.6209 0.1367 0.121 Uiso 1 1 calc R
C37 C 0.0616(5) 0.6491(3) 0.1562(3) 0.0734(11) Uani 1 1 d .
H37 H 0.1041 0.6397 0.1094 0.088 Uiso 1 1 calc R
C38 C 0.1437(4) 0.6750(2) 0.2092(2) 0.0529(9) Uani 1 1 d .
C39 C 0.3325(6) 1.0602(3) -0.1087(3) 0.1014(16) Uani 1 1 d .
H39A H 0.3184 1.0839 -0.0621 0.122 Uiso 1 1 calc R
H39B H 0.3886 1.1014 -0.1465 0.122 Uiso 1 1 calc R
C40 C 0.1824(7) 1.0665(5) -0.1455(4) 0.141(2) Uani 1 1 d .
H40A H 0.1292 1.1328 -0.1620 0.169 Uiso 1 1 calc R
H40B H 0.1242 1.0287 -0.1073 0.169 Uiso 1 1 calc R
H40C H 0.1957 1.0421 -0.1913 0.169 Uiso 1 1 calc R
C41 C 0.5431(6) 0.9329(4) -0.1367(3) 0.1046(17) Uani 1 1 d .
H41A H 0.5767 0.9907 -0.1673 0.126 Uiso 1 1 calc R
H41B H 0.6300 0.8899 -0.1040 0.126 Uiso 1 1 calc R
C42 C 0.4936(9) 0.8863(5) -0.1909(4) 0.155(3) Uani 1 1 d .
H42A H 0.5760 0.8707 -0.2236 0.186 Uiso 1 1 calc R
H42B H 0.4089 0.9289 -0.2243 0.186 Uiso 1 1 calc R
H42C H 0.4627 0.8280 -0.1610 0.186 Uiso 1 1 calc R
C43 C 0.1444(13) 0.4016(8) 0.0884(7) 0.234(5) Uani 1 1 d DU
H43A H 0.1116 0.4069 0.1404 0.280 Uiso 1 1 calc R
H43B H 0.0726 0.4486 0.0482 0.280 Uiso 1 1 calc R
C44 C 0.2938(13) 0.4251(7) 0.0766(7) 0.234(5) Uani 1 1 d DU
H44A H 0.2833 0.4929 0.0502 0.281 Uiso 1 1 calc R
H44B H 0.3502 0.3883 0.0444 0.281 Uiso 1 1 calc R
H44C H 0.3473 0.4096 0.1276 0.281 Uiso 1 1 calc R
C45 C -0.0186(14) 0.2981(10) 0.0888(9) 0.282(7) Uani 1 1 d DU
H45A H -0.0826 0.3470 0.0462 0.339 Uiso 1 1 calc R
H45B H -0.0580 0.3022 0.1400 0.339 Uiso 1 1 calc R
C46 C -0.0090(13) 0.2001(8) 0.0797(7) 0.248(5) Uani 1 1 d DU
H46A H -0.1101 0.1885 0.0753 0.298 Uiso 1 1 calc R
H46B H 0.0457 0.1527 0.1255 0.298 Uiso 1 1 calc R
H46C H 0.0438 0.1954 0.0323 0.298 Uiso 1 1 calc R
H3A H 0.677(6) 0.347(4) 0.503(3) 0.11(2) Uiso 1 1 d .
H3B H 0.622(6) 0.445(4) 0.464(3) 0.12(2) Uiso 1 1 d .
H4A H 0.506(7) 0.685(5) 0.345(4) 0.17(3) Uiso 1 1 d .
H4B H 0.437(6) 0.794(4) 0.310(3) 0.12(2) Uiso 1 1 d .

loop_
_atom_site_aniso_label
_atom_site_aniso_U_11
_atom_site_aniso_U_22
_atom_site_aniso_U_33
_atom_site_aniso_U_23
_atom_site_aniso_U_13
_atom_site_aniso_U_12
O1 0.0587(15) 0.0413(13) 0.0753(17) -0.0055(12) 0.0203(13) 0.0012(11)
O2 0.108(2) 0.091(2) 0.0581(17) -0.0278(15) 0.0187(16) -0.0023(17)
O3 0.095(2) 0.104(2) 0.0617(18) -0.0323(17) -0.0024(15) 0.0269(17)
O4 0.0709(17) 0.0478(14) 0.0657(16) -0.0009(12) 0.0231(13) 0.0019(12)
O5 0.275(9) 0.196(7) 0.255(8) -0.068(6) 0.081(7) -0.019(6)
N2 0.0510(19) 0.0580(18) 0.0517(17) -0.0134(14) 0.0016(14) -0.0035(14)
N3 0.066(2) 0.077(3) 0.068(2) -0.020(2) -0.0086(18) -0.009(2)
N4 0.073(3) 0.079(3) 0.084(3) -0.026(2) -0.015(2) -0.011(2)
N5 0.062(2) 0.0539(18) 0.0569(19) -0.0150(15) -0.0041(16) 0.0009(15)
N6 0.098(3) 0.065(2) 0.081(2) 0.0142(19) 0.021(2) 0.001(2)
C1 0.051(2) 0.044(2) 0.058(2) -0.0083(17) 0.0019(17) -0.0079(16)
C2 0.060(2) 0.049(2) 0.071(2) -0.0140(19) 0.0113(19) 0.0009(18)
C3 0.090(3) 0.049(2) 0.082(3) -0.010(2) 0.016(2) 0.009(2)
C4 0.141(4) 0.048(2) 0.089(3) 0.001(2) 0.041(3) 0.015(3)
C5 0.113(4) 0.059(3) 0.073(3) -0.002(2) 0.038(3) 0.002(2)
C6 0.060(2) 0.046(2) 0.055(2) -0.0101(17) 0.0073(18) 0.0010(17)
C7 0.046(2) 0.0489(19) 0.0469(19) -0.0116(16) 0.0053(15) -0.0053(15)
C8 0.0447(19) 0.0442(19) 0.0479(19) -0.0095(15) -0.0002(15) -0.0019(15)
C9 0.053(2) 0.053(2) 0.048(2) -0.0094(17) 0.0089(16) -0.0026(17)
C10 0.0461(19) 0.0433(19) 0.051(2) -0.0093(16) 0.0009(15) -0.0013(15)
C11 0.051(2) 0.0469(19) 0.052(2) -0.0134(16) 0.0023(16) 0.0029(16)
C12 0.049(2) 0.053(2) 0.051(2) -0.0110(17) -0.0007(16) -0.0023(16)
C13 0.062(2) 0.053(2) 0.069(3) -0.002(2) 0.0062(19) 0.0046(19)
C14 0.075(3) 0.048(2) 0.078(3) 0.001(2) 0.004(2) 0.0072(19)
C15 0.073(3) 0.055(2) 0.062(2) 0.0019(19) 0.002(2) -0.004(2)
C16 0.068(2) 0.056(2) 0.064(2) -0.0053(19) 0.0112(19) -0.0066(19)
C17 0.056(2) 0.045(2) 0.059(2) -0.0059(17) 0.0017(18) -0.0018(17)
C18 0.049(2) 0.0437(19) 0.054(2) -0.0062(16) 0.0100(16) -0.0036(16)
C19 0.056(2) 0.051(2) 0.064(2) -0.0134(18) 0.0183(18) -0.0041(17)
C20 0.0419(19) 0.0426(19) 0.059(2) -0.0102(17) 0.0044(16) -0.0001(15)
N1 0.123(3) 0.048(2) 0.116(3) -0.001(2) 0.043(3) 0.022(2)
C21 0.106(4) 0.059(3) 0.137(5) -0.016(3) 0.017(4) 0.017(3)
C22 0.126(7) 0.196(9) 0.357(15) -0.068(9) -0.070(8) -0.009(6)
C23 0.151(5) 0.064(3) 0.111(4) -0.004(3) 0.037(4) 0.031(3)
C24 0.219(8) 0.077(4) 0.149(6) -0.012(4) 0.075(6) -0.029(5)
C25 0.049(2) 0.053(2) 0.054(2) -0.0037(17) 0.0024(17) -0.0065(17)
C26 0.070(3) 0.100(3) 0.080(3) -0.025(3) 0.005(2) -0.032(3)
C27 0.073(3) 0.171(6) 0.105(4) -0.031(4) 0.005(3) -0.048(4)
C28 0.052(3) 0.173(6) 0.117(5) -0.024(4) 0.008(3) -0.030(3)
C29 0.065(3) 0.115(4) 0.082(3) -0.004(3) 0.028(3) -0.011(3)
C30 0.057(2) 0.061(2) 0.054(2) 0.0007(18) 0.0138(18) -0.0062(18)
C31 0.072(3) 0.048(2) 0.046(2) -0.0043(17) 0.0097(19) 0.0037(18)
C32 0.070(3) 0.051(2) 0.053(2) -0.0099(18) 0.005(2) 0.0214(18)
C33 0.052(2) 0.056(2) 0.059(2) -0.0104(18) 0.0051(18) 0.0077(17)
C34 0.067(3) 0.085(3) 0.083(3) -0.013(3) 0.025(2) 0.007(2)
C35 0.061(3) 0.131(5) 0.130(5) -0.045(4) 0.017(3) -0.027(3)
C36 0.070(3) 0.127(4) 0.121(4) -0.055(3) 0.011(3) -0.026(3)
C37 0.060(3) 0.082(3) 0.081(3) -0.031(2) 0.006(2) -0.012(2)
C38 0.046(2) 0.049(2) 0.055(2) -0.0107(17) 0.0002(17) 0.0040(16)
C39 0.092(4) 0.084(3) 0.102(4) 0.013(3) 0.004(3) -0.014(3)
C40 0.123(5) 0.149(6) 0.116(5) 0.016(4) -0.020(4) -0.022(4)
C41 0.127(4) 0.083(3) 0.087(4) 0.006(3) 0.010(3) -0.026(3)
C42 0.224(8) 0.131(5) 0.105(5) -0.025(4) -0.026(5) -0.038(5)
C43 0.258(9) 0.225(8) 0.209(8) -0.074(7) -0.030(7) -0.009(8)
C44 0.255(11) 0.227(10) 0.255(11) -0.130(9) 0.048(9) -0.039(8)
C45 0.295(10) 0.310(11) 0.251(10) -0.113(8) 0.057(8) -0.038(9)
C46 0.266(11) 0.260(11) 0.208(9) -0.020(9) 0.023(8) -0.096(9)

loop_
_atom_type_symbol
_atom_type_description
_atom_type_scat_dispersion_real
_atom_type_scat_dispersion_imag
_atom_type_scat_source
C C 0.0033 0.0016 'International Tables Vol C Tables 4.2.6.8 and 6.1.1.4'
H H 0.0000 0.0000 'International Tables Vol C Tables 4.2.6.8 and 6.1.1.4'
N N 0.0061 0.0033 'International Tables Vol C Tables 4.2.6.8 and 6.1.1.4'
O O 0.0106 0.0060 'International Tables Vol C Tables 4.2.6.8 and 6.1.1.4'

loop_
_geom_angle_atom_site_label_1
_geom_angle_atom_site_label_2
_geom_angle_atom_site_label_3
_geom_angle
C20 O1 C1 118.5(2)
C18 O4 C17 118.9(2)
C43 O5 C45 107.6(9)
C31 N2 N3 127.5(3)
C31 N2 C7 114.8(3)
N3 N2 C7 117.2(3)
N2 N3 H3A 112(4)
N2 N3 H3B 107(3)
H3A N3 H3B 109(5)
N5 N4 H4A 110(4)
N5 N4 H4B 106(3)
H4A N4 H4B 114(5)
C32 N5 N4 126.0(3)
C32 N5 C11 113.8(3)
N4 N5 C11 119.1(3)
C15 N6 C41 120.9(4)
C15 N6 C39 121.2(4)
C41 N6 C39 117.9(3)
C6 C1 C2 122.9(3)
C6 C1 O1 122.8(3)
C2 C1 O1 114.4(3)
C3 C2 C1 120.9(3)
C3 C2 H2 119.5
C1 C2 H2 119.5
N1 C3 C2 122.1(4)
N1 C3 C4 120.9(4)
C2 C3 C4 117.0(3)
C5 C4 C3 120.5(4)
C5 C4 H4 119.7
C3 C4 H4 119.7
C4 C5 C6 123.1(4)
C4 C5 H5 118.5
C6 C5 H5 118.5
C1 C6 C5 115.6(3)
C1 C6 C7 122.7(3)
C5 C6 C7 121.7(3)
N2 C7 C6 111.9(3)
N2 C7 C8 110.2(3)
C6 C7 C8 110.5(3)
N2 C7 C25 99.6(3)
C6 C7 C25 114.0(3)
C8 C7 C25 110.2(3)
C20 C8 C9 117.4(3)
C20 C8 C7 122.1(3)
C9 C8 C7 120.5(3)
C10 C9 C8 123.8(3)
C10 C9 H9 118.1
C8 C9 H9 118.1
C9 C10 C18 117.1(3)
C9 C10 C11 120.5(3)
C18 C10 C11 122.3(3)
N5 C11 C12 112.1(3)
N5 C11 C10 109.4(3)
C12 C11 C10 110.7(3)
N5 C11 C38 99.5(3)
C12 C11 C38 114.1(3)
C10 C11 C38 110.5(3)
C13 C12 C17 115.6(3)
C13 C12 C11 122.0(3)
C17 C12 C11 122.3(3)
C14 C13 C12 123.3(4)
C14 C13 H13 118.3
C12 C13 H13 118.3
C13 C14 C15 121.0(3)
C13 C14 H14 119.5
C15 C14 H14 119.5
N6 C15 C16 122.2(4)
N6 C15 C14 121.4(3)
C16 C15 C14 116.4(3)
C17 C16 C15 120.6(3)
C17 C16 H16 119.7
C15 C16 H16 119.7
C16 C17 C12 123.0(3)
C16 C17 O4 114.2(3)
C12 C17 O4 122.8(3)
O4 C18 C19 116.2(3)
O4 C18 C10 122.9(3)
C19 C18 C10 120.9(3)
C20 C19 C18 119.6(3)
C20 C19 H19 120.2
C18 C19 H19 120.2
O1 C20 C8 123.1(3)
O1 C20 C19 115.6(3)
C8 C20 C19 121.2(3)
C3 N1 C21 121.7(4)
C3 N1 C23 120.3(4)
C21 N1 C23 117.9(3)
C22 C21 N1 113.6(6)
C22 C21 H21A 108.9
N1 C21 H21A 108.9
C22 C21 H21B 108.9
N1 C21 H21B 108.9
H21A C21 H21B 107.7
C21 C22 H22A 109.5
C21 C22 H22B 109.5
H22A C22 H22B 109.5
C21 C22 H22C 109.5
H22A C22 H22C 109.5
H22B C22 H22C 109.5
N1 C23 C24 110.7(5)
N1 C23 H23A 109.5
C24 C23 H23A 109.5
N1 C23 H23B 109.5
C24 C23 H23B 109.5
H23A C23 H23B 108.1
C23 C24 H24A 109.5
C23 C24 H24B 109.5
H24A C24 H24B 109.5
C23 C24 H24C 109.5
H24A C24 H24C 109.5
H24B C24 H24C 109.5
C30 C25 C26 121.5(4)
C30 C25 C7 110.1(3)
C26 C25 C7 128.3(3)
C27 C26 C25 117.5(5)
C27 C26 H26 121.3
C25 C26 H26 121.3
C28 C27 C26 121.5(5)
C28 C27 H27 119.3
C26 C27 H27 119.3
C27 C28 C29 122.3(5)
C27 C28 H28 118.9
C29 C28 H28 118.9
C28 C29 C30 116.8(5)
C28 C29 H29 121.6
C30 C29 H29 121.6
C25 C30 C29 120.5(4)
C25 C30 C31 109.5(3)
C29 C30 C31 130.0(4)
O2 C31 N2 124.4(4)
O2 C31 C30 129.9(4)
N2 C31 C30 105.7(3)
O3 C32 N5 123.6(4)
O3 C32 C33 130.0(4)
N5 C32 C33 106.4(3)
C38 C33 C34 121.1(4)
C38 C33 C32 108.6(3)
C34 C33 C32 130.3(4)
C35 C34 C33 117.8(4)
C35 C34 H34 121.1
C33 C34 H34 121.1
C36 C35 C34 120.7(4)
C36 C35 H35 119.7
C34 C35 H35 119.7
C35 C36 C37 121.0(5)
C35 C36 H36 119.5
C37 C36 H36 119.5
C38 C37 C36 118.9(4)
C38 C37 H37 120.6
C36 C37 H37 120.6
C37 C38 C33 120.5(4)
C37 C38 C11 128.3(3)
C33 C38 C11 111.1(3)
C40 C39 N6 112.2(5)
C40 C39 H39A 109.2
N6 C39 H39A 109.2
C40 C39 H39B 109.2
N6 C39 H39B 109.2
H39A C39 H39B 107.9
C39 C40 H40A 109.5
C39 C40 H40B 109.5
H40A C40 H40B 109.5
C39 C40 H40C 109.5
H40A C40 H40C 109.5
H40B C40 H40C 109.5
C42 C41 N6 113.0(5)
C42 C41 H41A 109.0
N6 C41 H41A 109.0
C42 C41 H41B 109.0
N6 C41 H41B 109.0
H41A C41 H41B 107.8
C41 C42 H42A 109.5
C41 C42 H42B 109.5
H42A C42 H42B 109.5
C41 C42 H42C 109.5
H42A C42 H42C 109.5
H42B C42 H42C 109.5
O5 C43 C44 113.5(9)
O5 C43 H43A 108.9
C44 C43 H43A 108.9
O5 C43 H43B 108.9
C44 C43 H43B 108.9
H43A C43 H43B 107.7
C43 C44 H44A 109.5
C43 C44 H44B 109.5
H44A C44 H44B 109.5
C43 C44 H44C 109.5
H44A C44 H44C 109.5
H44B C44 H44C 109.5
O5 C45 C46 102.3(9)
O5 C45 H45A 111.3
C46 C45 H45A 111.3
O5 C45 H45B 111.3
C46 C45 H45B 111.3
H45A C45 H45B 109.2
C45 C46 H46A 109.5
C45 C46 H46B 109.5
H46A C46 H46B 109.5
C45 C46 H46C 109.5
H46A C46 H46C 109.5
H46B C46 H46C 109.5

loop_
_geom_bond_atom_site_label_1
_geom_bond_atom_site_label_2
_geom_bond_distance
O1 C20 1.377(4)
O1 C1 1.385(4)
O2 C31 1.232(4)
O3 C32 1.230(4)
O4 C18 1.368(4)
O4 C17 1.388(4)
O5 C43 1.403(8)
O5 C45 1.453(9)
N2 C31 1.358(4)
N2 N3 1.395(4)
N2 C7 1.475(4)
N3 H3A 0.81(5)
N3 H3B 0.91(6)
N4 N5 1.398(5)
N4 H4A 0.97(7)
N4 H4B 0.87(5)
N5 C32 1.373(4)
N5 C11 1.487(4)
N6 C15 1.366(5)
N6 C41 1.464(6)
N6 C39 1.487(5)
C1 C6 1.377(4)
C1 C2 1.383(4)
C2 C3 1.382(5)
C2 H2 0.9300
C3 N1 1.378(5)
C3 C4 1.407(5)
C4 C5 1.367(5)
C4 H4 0.9300
C5 C6 1.390(5)
C5 H5 0.9300
C6 C7 1.503(4)
C7 C8 1.517(4)
C7 C25 1.530(4)
C8 C20 1.379(4)
C8 C9 1.381(4)
C9 C10 1.377(4)
C9 H9 0.9300
C10 C18 1.389(4)
C10 C11 1.515(4)
C11 C12 1.507(5)
C11 C38 1.519(5)
C12 C13 1.381(5)
C12 C17 1.386(5)
C13 C14 1.367(5)
C13 H13 0.9300
C14 C15 1.409(5)
C14 H14 0.9300
C15 C16 1.404(5)
C16 C17 1.380(5)
C16 H16 0.9300
C18 C19 1.389(4)
C19 C20 1.381(4)
C19 H19 0.9300
N1 C21 1.452(6)
N1 C23 1.495(6)
C21 C22 1.441(8)
C21 H21A 0.9700
C21 H21B 0.9700
C22 H22A 0.9600
C22 H22B 0.9600
C22 H22C 0.9600
C23 C24 1.565(8)
C23 H23A 0.9700
C23 H23B 0.9700
C24 H24A 0.9600
C24 H24B 0.9600
C24 H24C 0.9600
C25 C30 1.367(5)
C25 C26 1.385(5)
C26 C27 1.365(6)
C26 H26 0.9300
C27 C28 1.359(7)
C27 H27 0.9300
C28 C29 1.370(7)
C28 H28 0.9300
C29 C30 1.404(5)
C29 H29 0.9300
C30 C31 1.471(5)
C32 C33 1.467(5)
C33 C38 1.379(5)
C33 C34 1.392(5)
C34 C35 1.387(6)
C34 H34 0.9300
C35 C36 1.367(7)
C35 H35 0.9300
C36 C37 1.386(6)
C36 H36 0.9300
C37 C38 1.365(5)
C37 H37 0.9300
C39 C40 1.468(7)
C39 H39A 0.9700
C39 H39B 0.9700
C40 H40A 0.9600
C40 H40B 0.9600
C40 H40C 0.9600
C41 C42 1.432(7)
C41 H41A 0.9700
C41 H41B 0.9700
C42 H42A 0.9600
C42 H42B 0.9600
C42 H42C 0.9600
C43 C44 1.443(8)
C43 H43A 0.9700
C43 H43B 0.9700
C44 H44A 0.9600
C44 H44B 0.9600
C44 H44C 0.9600
C45 C46 1.481(8)
C45 H45A 0.9700
C45 H45B 0.9700
C46 H46A 0.9600
C46 H46B 0.9600
C46 H46C 0.9600

loop_
_geom_hbond_atom_site_label_D
_geom_hbond_atom_site_label_H
_geom_hbond_atom_site_label_A
_geom_hbond_distance_DH
_geom_hbond_distance_HA
_geom_hbond_distance_DA
_geom_hbond_angle_DHA
_geom_hbond_site_symmetry_A
N3 H3B O2 0.91(6) 2.21(6) 3.098(6) 164(4) 2_666
N3 H3A O3 0.81(5) 2.19(6) 2.991(5) 169(5) 2_666
N4 H4A O2 0.97(7) 2.18(7) 3.119(5) 164(5) 2_666
